data_7128628
loop_
_publ_author_name
'Romero-Nieto, Carlos'
'de C\'ozar, A'
'Regulska, Elzbieta'
'Mullenix, John B.'
'Rominger, Frank'
'Hindenberg, Philip'

_publ_section_title
;
 Controlling the molecular arrangement of racemates through weak
 interactions: the synergy between \p-interactions and halogen bonds.
;
_journal_issue 60
_journal_name_full 'Chemical communications (Cambridge, England)'
_journal_page_first 7366
_journal_page_last 7369
_journal_paper_doi 10.1039/d1cc01700d
_journal_volume 57
_journal_year 2021
_chemical_formula_sum 'C27 H14 F4 I2 N O P'
_chemical_formula_weight 729.16
_chemical_name_common 'co-crystal 1'
_space_group_crystal_system triclinic
_space_group_IT_number 2
_space_group_name_Hall '-P 1'
_space_group_name_H-M_alt 'P -1'
_atom_sites_solution_hydrogens geom
_audit_creation_method SHELXL-2018/3
_audit_update_record
;
2020-08-17 deposited with the CCDC.	2021-07-07 downloaded from the CCDC.
;
_cell_angle_alpha 85.5466(9)
_cell_angle_beta 72.5399(9)
_cell_angle_gamma 64.1678(8)
_cell_formula_units_Z 2
_cell_length_a 10.2170(4)
_cell_length_b 10.7286(4)
_cell_length_c 13.1032(5)
_cell_measurement_reflns_used 9891
_cell_measurement_temperature 200(2)
_cell_measurement_theta_max 31.14
_cell_measurement_theta_min 2.37
_cell_volume 1230.85(8)
_computing_cell_refinement 'Bruker SAINT'
_computing_data_collection 'Bruker APEX2'
_computing_data_reduction 'Bruker SAINT'
_computing_molecular_graphics 'Bruker SHELXTL'
_computing_publication_material 'Bruker SHELXTL'
_computing_structure_refinement 'SHELXL-2018/3 (Sheldrick, 2018)'
_computing_structure_solution 'SHELXT-2014 (Sheldrick 2014)'
_diffrn_ambient_temperature 200(2)
_diffrn_measured_fraction_theta_full 1.000
_diffrn_measured_fraction_theta_max 0.957
_diffrn_measurement_device_type 'Bruker APEX-II Quazar area detector'
_diffrn_measurement_method '\f and \w scans'
_diffrn_radiation_type MoK\a
_diffrn_radiation_wavelength 0.71073
_diffrn_reflns_av_R_equivalents 0.0367
_diffrn_reflns_av_unetI/netI 0.0259
_diffrn_reflns_Laue_measured_fraction_full 1.000
_diffrn_reflns_Laue_measured_fraction_max 0.957
_diffrn_reflns_limit_h_max 15
_diffrn_reflns_limit_h_min -15
_diffrn_reflns_limit_k_max 16
_diffrn_reflns_limit_k_min -16
_diffrn_reflns_limit_l_max 19
_diffrn_reflns_limit_l_min -19
_diffrn_reflns_number 57841
_diffrn_reflns_point_group_measured_fraction_full 1.000
_diffrn_reflns_point_group_measured_fraction_max 0.957
_diffrn_reflns_theta_full 25.242
_diffrn_reflns_theta_max 32.430
_diffrn_reflns_theta_min 1.632
_diffrn_source 'ImuS microsource'
_exptl_absorpt_coefficient_mu 2.673
_exptl_absorpt_correction_T_max 0.7464
_exptl_absorpt_correction_T_min 0.7025
_exptl_absorpt_correction_type multi-scan
_exptl_absorpt_process_details
;
Sheldrick, G. M. (2008). <i>SADABS</i>. University of G\"ottingen, Germany.
;
_exptl_crystal_colour colourless
_exptl_crystal_density_diffrn 1.967
_exptl_crystal_description brick
_exptl_crystal_F_000 696
_exptl_crystal_size_max 0.147
_exptl_crystal_size_mid 0.110
_exptl_crystal_size_min 0.104
_refine_diff_density_max 0.725
_refine_diff_density_min -0.653
_refine_diff_density_rms 0.088
_refine_ls_extinction_method none
_refine_ls_goodness_of_fit_ref 1.029
_refine_ls_hydrogen_treatment constr
_refine_ls_matrix_type full
_refine_ls_number_parameters 325
_refine_ls_number_reflns 8497
_refine_ls_number_restraints 0
_refine_ls_restrained_S_all 1.029
_refine_ls_R_factor_all 0.0374
_refine_ls_R_factor_gt 0.0254
_refine_ls_shift/su_max 0.001
_refine_ls_shift/su_mean 0.000
_refine_ls_structure_factor_coef Fsqd
_refine_ls_weighting_details 'w=1/[\s^2^(Fo^2^)+(0.0225P)^2^+0.4972P] where P=(Fo^2^+2Fc^2^)/3'
_refine_ls_weighting_scheme calc
_refine_ls_wR_factor_gt 0.0512
_refine_ls_wR_factor_ref 0.0552
_reflns_Friedel_coverage 0.000
_reflns_number_gt 6865
_reflns_number_total 8497
_reflns_threshold_expression 'I > 2\s(I)'
_cod_data_source_file d1cc01700d3.cif
_cod_data_source_block crn33
_cod_depositor_comments 'Adding full bibliography for 7128626--7128628.cif.'
_cod_database_code 7128628
_shelx_shelxl_version_number 2018/3
_shelx_space_group_comment
; 
The symmetry employed for this shelxl refinement is uniquely defined 
by the following loop, which should always be used as a source of 
symmetry information in preference to the above space-group names. 
They are only intended as comments. 
;
_shelx_estimated_absorpt_t_min 0.695
_shelx_estimated_absorpt_t_max 0.769

loop_
_space_group_symop_operation_xyz
'x, y, z'
'-x, -y, -z'

loop_
_atom_site_label
_atom_site_type_symbol
_atom_site_fract_x
_atom_site_fract_y
_atom_site_fract_z
_atom_site_U_iso_or_equiv
_atom_site_adp_type
_atom_site_occupancy
_atom_site_site_symmetry_order
_atom_site_calc_flag
_atom_site_refinement_flags_posn
_atom_site_refinement_flags_adp
_atom_site_refinement_flags_occupancy
_atom_site_disorder_assembly
_atom_site_disorder_group
P1 P 0.15317(5) 0.38039(5) 0.69460(4) 0.02021(9) Uani 1 1 d . . . . .
O1 O 0.19310(15) 0.50061(14) 0.67897(11) 0.0271(3) Uani 1 1 d . . . . .
C11 C 0.15789(19) 0.31238(18) 0.57142(14) 0.0196(3) Uani 1 1 d . . . . .
N12 N 0.30033(17) 0.24708(16) 0.50349(12) 0.0248(3) Uani 1 1 d . . . . .
C13 C 0.3150(2) 0.2035(2) 0.40692(16) 0.0288(4) Uani 1 1 d . . . . .
H13 H 0.414586 0.156550 0.358919 0.035 Uiso 1 1 calc R U . . .
C14 C 0.1916(2) 0.2233(2) 0.37289(15) 0.0281(4) Uani 1 1 d . . . . .
H14 H 0.206612 0.191663 0.302731 0.034 Uiso 1 1 calc R U . . .
C15 C 0.0474(2) 0.28944(19) 0.44219(15) 0.0242(4) Uani 1 1 d . . . . .
H15 H -0.037914 0.302644 0.420045 0.029 Uiso 1 1 calc R U . . .
C16 C 0.0248(2) 0.33797(17) 0.54595(14) 0.0197(3) Uani 1 1 d . . . . .
C21 C -0.0385(2) 0.42550(19) 0.77646(15) 0.0231(4) Uani 1 1 d . . . . .
C22 C -0.0709(2) 0.4588(2) 0.88359(16) 0.0325(4) Uani 1 1 d . . . . .
H22 H 0.010217 0.439965 0.912527 0.039 Uiso 1 1 calc R U . . .
C23 C -0.2216(3) 0.5200(3) 0.95058(17) 0.0395(5) Uani 1 1 d . . . . .
H23 H -0.242439 0.543021 1.024103 0.047 Uiso 1 1 calc R U . . .
C24 C -0.3374(2) 0.5459(2) 0.90909(17) 0.0361(5) Uani 1 1 d . . . . .
H24 H -0.439423 0.589466 0.954159 0.043 Uiso 1 1 calc R U . . .
C25 C -0.3100(2) 0.5099(2) 0.80060(16) 0.0281(4) Uani 1 1 d . . . . .
C26 C -0.4325(2) 0.5358(2) 0.76018(19) 0.0349(5) Uani 1 1 d . . . . .
H26 H -0.533953 0.576755 0.806492 0.042 Uiso 1 1 calc R U . . .
C27 C -0.4066(2) 0.5027(2) 0.65543(18) 0.0346(5) Uani 1 1 d . . . . .
H27 H -0.489765 0.521463 0.628767 0.042 Uiso 1 1 calc R U . . .
C28 C -0.2566(2) 0.4408(2) 0.58686(17) 0.0280(4) Uani 1 1 d . . . . .
H28 H -0.240743 0.419480 0.513845 0.034 Uiso 1 1 calc R U . . .
C29 C -0.13102(19) 0.40968(18) 0.62165(14) 0.0206(3) Uani 1 1 d . . . . .
C30 C -0.1567(2) 0.44679(19) 0.73120(15) 0.0228(3) Uani 1 1 d . . . . .
C31 C 0.2782(2) 0.2439(2) 0.75679(14) 0.0236(4) Uani 1 1 d . . . . .
C32 C 0.2731(2) 0.1164(2) 0.77304(17) 0.0340(4) Uani 1 1 d . . . . .
H32 H 0.202742 0.098150 0.750392 0.041 Uiso 1 1 calc R U . . .
C33 C 0.3713(3) 0.0157(3) 0.82262(19) 0.0441(6) Uani 1 1 d . . . . .
H33 H 0.369740 -0.072376 0.832537 0.053 Uiso 1 1 calc R U . . .
C34 C 0.4715(3) 0.0438(3) 0.85754(18) 0.0487(7) Uani 1 1 d . . . . .
H34 H 0.537490 -0.024756 0.892232 0.058 Uiso 1 1 calc R U . . .
C35 C 0.4760(3) 0.1699(3) 0.84237(18) 0.0455(6) Uani 1 1 d . . . . .
H35 H 0.544638 0.188394 0.866921 0.055 Uiso 1 1 calc R U . . .
C36 C 0.3802(2) 0.2711(2) 0.79106(17) 0.0328(4) Uani 1 1 d . . . . .
H36 H 0.384462 0.357899 0.779584 0.039 Uiso 1 1 calc R U . . .
I1 I 0.61767(2) 0.15592(2) 0.50259(2) 0.03057(4) Uani 1 1 d . . . . .
C41 C 0.8465(2) 0.0658(2) 0.49906(16) 0.0264(4) Uani 1 1 d . . . . .
C42 C 0.9637(2) -0.0080(2) 0.40950(16) 0.0267(4) Uani 1 1 d . . . . .
C43 C 1.1136(2) -0.0718(2) 0.40971(16) 0.0268(4) Uani 1 1 d . . . . .
F42 F 0.93367(14) -0.02132(14) 0.31877(10) 0.0373(3) Uani 1 1 d . . . . .
F43 F 1.22083(14) -0.14056(14) 0.31975(10) 0.0377(3) Uani 1 1 d . . . . .
I2 I 0.09930(2) 0.72263(2) 0.82262(2) 0.02919(4) Uani 1 1 d . . . . .
C51 C 0.0399(2) 0.88747(19) 0.92935(15) 0.0255(4) Uani 1 1 d . . . . .
C52 C 0.1332(2) 0.8840(2) 0.98802(16) 0.0273(4) Uani 1 1 d . . . . .
C53 C 0.0949(2) 0.9935(2) 1.05672(16) 0.0272(4) Uani 1 1 d . . . . .
F52 F 0.26769(14) 0.77200(13) 0.97759(11) 0.0410(3) Uani 1 1 d . . . . .
F53 F 0.19296(14) 0.98365(13) 1.10965(11) 0.0413(3) Uani 1 1 d . . . . .

loop_
_atom_site_aniso_label
_atom_site_aniso_U_11
_atom_site_aniso_U_22
_atom_site_aniso_U_33
_atom_site_aniso_U_23
_atom_site_aniso_U_13
_atom_site_aniso_U_12
P1 0.0184(2) 0.0229(2) 0.0187(2) -0.00288(17) -0.00661(17) -0.00708(17)
O1 0.0309(7) 0.0278(7) 0.0248(7) -0.0038(5) -0.0078(6) -0.0141(6)
C11 0.0186(8) 0.0193(8) 0.0207(8) -0.0004(6) -0.0070(6) -0.0070(6)
N12 0.0206(7) 0.0260(8) 0.0236(8) -0.0040(6) -0.0053(6) -0.0063(6)
C13 0.0255(9) 0.0300(10) 0.0249(9) -0.0057(8) -0.0048(8) -0.0073(8)
C14 0.0343(10) 0.0290(10) 0.0208(9) -0.0040(7) -0.0102(8) -0.0114(8)
C15 0.0265(9) 0.0258(9) 0.0238(9) 0.0008(7) -0.0119(7) -0.0115(7)
C16 0.0210(8) 0.0179(8) 0.0212(8) 0.0031(6) -0.0087(7) -0.0079(6)
C21 0.0189(8) 0.0249(9) 0.0218(9) -0.0012(7) -0.0047(7) -0.0066(7)
C22 0.0274(10) 0.0437(12) 0.0229(10) -0.0040(8) -0.0070(8) -0.0115(9)
C23 0.0334(11) 0.0494(14) 0.0229(10) -0.0059(9) -0.0016(9) -0.0098(10)
C24 0.0241(10) 0.0394(12) 0.0308(11) -0.0013(9) 0.0014(8) -0.0070(9)
C25 0.0197(8) 0.0297(10) 0.0298(10) 0.0031(8) -0.0045(7) -0.0082(8)
C26 0.0172(9) 0.0367(11) 0.0443(13) 0.0036(9) -0.0058(8) -0.0082(8)
C27 0.0218(9) 0.0411(12) 0.0417(12) 0.0076(10) -0.0135(9) -0.0123(9)
C28 0.0223(9) 0.0330(10) 0.0311(10) 0.0054(8) -0.0123(8) -0.0119(8)
C29 0.0187(8) 0.0197(8) 0.0234(9) 0.0028(6) -0.0072(7) -0.0079(6)
C30 0.0194(8) 0.0219(8) 0.0254(9) 0.0016(7) -0.0068(7) -0.0073(7)
C31 0.0194(8) 0.0296(9) 0.0178(8) -0.0018(7) -0.0059(7) -0.0062(7)
C32 0.0295(10) 0.0350(11) 0.0349(11) 0.0032(9) -0.0092(9) -0.0122(9)
C33 0.0411(13) 0.0357(12) 0.0356(12) 0.0086(10) -0.0040(10) -0.0049(10)
C34 0.0308(11) 0.0602(16) 0.0268(11) 0.0045(11) -0.0093(9) 0.0054(11)
C35 0.0269(11) 0.0660(17) 0.0317(12) -0.0064(11) -0.0144(9) -0.0043(11)
C36 0.0227(9) 0.0441(12) 0.0298(10) -0.0054(9) -0.0101(8) -0.0102(9)
I1 0.02099(6) 0.03227(7) 0.03761(8) 0.00181(5) -0.01238(5) -0.00836(5)
C41 0.0221(9) 0.0257(9) 0.0340(10) 0.0068(8) -0.0109(8) -0.0119(7)
C42 0.0279(9) 0.0290(10) 0.0291(10) 0.0063(8) -0.0137(8) -0.0149(8)
C43 0.0244(9) 0.0269(9) 0.0300(10) 0.0042(8) -0.0089(8) -0.0119(8)
F42 0.0336(6) 0.0503(8) 0.0321(7) 0.0016(6) -0.0161(5) -0.0175(6)
F43 0.0277(6) 0.0461(7) 0.0317(7) -0.0037(6) -0.0050(5) -0.0109(6)
I2 0.03205(7) 0.02489(6) 0.02898(7) -0.00504(5) -0.01223(5) -0.00775(5)
C51 0.0257(9) 0.0221(9) 0.0253(9) -0.0043(7) -0.0078(7) -0.0062(7)
C52 0.0218(9) 0.0234(9) 0.0310(10) -0.0029(7) -0.0105(8) -0.0024(7)
C53 0.0234(9) 0.0296(10) 0.0281(10) -0.0026(8) -0.0125(8) -0.0071(8)
F52 0.0291(6) 0.0301(6) 0.0533(8) -0.0117(6) -0.0210(6) 0.0045(5)
F53 0.0339(7) 0.0405(7) 0.0501(8) -0.0102(6) -0.0277(6) -0.0048(6)

loop_
_atom_type_symbol
_atom_type_description
_atom_type_scat_dispersion_real
_atom_type_scat_dispersion_imag
_atom_type_scat_source
C C 0.0033 0.0016 'International Tables Vol C Tables 4.2.6.8 and 6.1.1.4'
H H 0.0000 0.0000 'International Tables Vol C Tables 4.2.6.8 and 6.1.1.4'
N N 0.0061 0.0033 'International Tables Vol C Tables 4.2.6.8 and 6.1.1.4'
O O 0.0106 0.0060 'International Tables Vol C Tables 4.2.6.8 and 6.1.1.4'
F F 0.0171 0.0103 'International Tables Vol C Tables 4.2.6.8 and 6.1.1.4'
P P 0.1023 0.0942 'International Tables Vol C Tables 4.2.6.8 and 6.1.1.4'
I I -0.4742 1.8119 'International Tables Vol C Tables 4.2.6.8 and 6.1.1.4'

loop_
_geom_angle_atom_site_label_1
_geom_angle_atom_site_label_2
_geom_angle_atom_site_label_3
_geom_angle
_geom_angle_site_symmetry_1
_geom_angle_site_symmetry_3
_geom_angle_publ_flag
O1 P1 C21 113.22(8) . . ?
O1 P1 C11 112.78(8) . . ?
C21 P1 C11 102.58(8) . . ?
O1 P1 C31 110.62(9) . . ?
C21 P1 C31 107.60(9) . . ?
C11 P1 C31 109.66(8) . . ?
N12 C11 C16 124.24(16) . . ?
N12 C11 P1 113.22(12) . . ?
C16 C11 P1 122.26(13) . . ?
C13 N12 C11 117.86(16) . . ?
N12 C13 C14 122.94(18) . . ?
N12 C13 H13 118.5 . . ?
C14 C13 H13 118.5 . . ?
C15 C14 C13 118.94(17) . . ?
C15 C14 H14 120.5 . . ?
C13 C14 H14 120.5 . . ?
C14 C15 C16 120.64(17) . . ?
C14 C15 H15 119.7 . . ?
C16 C15 H15 119.7 . . ?
C11 C16 C15 115.38(16) . . ?
C11 C16 C29 123.57(16) . . ?
C15 C16 C29 121.05(16) . . ?
C22 C21 C30 121.01(17) . . ?
C22 C21 P1 116.49(14) . . ?
C30 C21 P1 121.82(14) . . ?
C21 C22 C23 121.18(19) . . ?
C21 C22 H22 119.4 . . ?
C23 C22 H22 119.4 . . ?
C24 C23 C22 119.3(2) . . ?
C24 C23 H23 120.4 . . ?
C22 C23 H23 120.4 . . ?
C23 C24 C25 121.76(19) . . ?
C23 C24 H24 119.1 . . ?
C25 C24 H24 119.1 . . ?
C26 C25 C24 120.52(18) . . ?
C26 C25 C30 119.82(19) . . ?
C24 C25 C30 119.66(18) . . ?
C27 C26 C25 120.65(19) . . ?
C27 C26 H26 119.7 . . ?
C25 C26 H26 119.7 . . ?
C26 C27 C28 119.88(19) . . ?
C26 C27 H27 120.1 . . ?
C28 C27 H27 120.1 . . ?
C29 C28 C27 122.54(19) . . ?
C29 C28 H28 118.7 . . ?
C27 C28 H28 118.7 . . ?
C28 C29 C30 118.17(17) . . ?
C28 C29 C16 119.65(17) . . ?
C30 C29 C16 122.17(15) . . ?
C21 C30 C25 117.05(17) . . ?
C21 C30 C29 124.04(16) . . ?
C25 C30 C29 118.90(17) . . ?
C32 C31 C36 120.06(18) . . ?
C32 C31 P1 122.31(15) . . ?
C36 C31 P1 117.62(16) . . ?
C31 C32 C33 119.7(2) . . ?
C31 C32 H32 120.2 . . ?
C33 C32 H32 120.2 . . ?
C34 C33 C32 120.0(2) . . ?
C34 C33 H33 120.0 . . ?
C32 C33 H33 120.0 . . ?
C35 C34 C33 120.4(2) . . ?
C35 C34 H34 119.8 . . ?
C33 C34 H34 119.8 . . ?
C34 C35 C36 120.3(2) . . ?
C34 C35 H35 119.9 . . ?
C36 C35 H35 119.9 . . ?
C31 C36 C35 119.5(2) . . ?
C31 C36 H36 120.2 . . ?
C35 C36 H36 120.2 . . ?
C42 C41 C43 116.84(17) . 2_756 ?
C42 C41 I1 122.61(14) . . ?
C43 C41 I1 120.47(14) 2_756 . ?
F42 C42 C43 117.67(18) . . ?
F42 C42 C41 120.32(17) . . ?
C43 C42 C41 122.00(18) . . ?
F43 C43 C42 118.55(17) . . ?
F43 C43 C41 120.29(17) . 2_756 ?
C42 C43 C41 121.16(18) . 2_756 ?
C52 C51 C53 116.66(17) . 2_577 ?
C52 C51 I2 122.10(13) . . ?
C53 C51 I2 121.24(14) 2_577 . ?
F52 C52 C53 118.03(16) . . ?
F52 C52 C51 120.06(17) . . ?
C53 C52 C51 121.90(17) . . ?
F53 C53 C52 118.51(16) . . ?
F53 C53 C51 120.04(17) . 2_577 ?
C52 C53 C51 121.44(17) . 2_577 ?

loop_
_geom_bond_atom_site_label_1
_geom_bond_atom_site_label_2
_geom_bond_distance
_geom_bond_site_symmetry_2
_geom_bond_publ_flag
P1 O1 1.4964(14) . ?
P1 C21 1.7928(18) . ?
P1 C11 1.8016(18) . ?
P1 C31 1.8025(18) . ?
C11 N12 1.353(2) . ?
C11 C16 1.403(2) . ?
N12 C13 1.326(2) . ?
C13 C14 1.387(3) . ?
C13 H13 0.9500 . ?
C14 C15 1.373(3) . ?
C14 H14 0.9500 . ?
C15 C16 1.410(2) . ?
C15 H15 0.9500 . ?
C16 C29 1.488(2) . ?
C21 C22 1.380(3) . ?
C21 C30 1.425(2) . ?
C22 C23 1.403(3) . ?
C22 H22 0.9500 . ?
C23 C24 1.360(3) . ?
C23 H23 0.9500 . ?
C24 C25 1.415(3) . ?
C24 H24 0.9500 . ?
C25 C26 1.413(3) . ?
C25 C30 1.434(3) . ?
C26 C27 1.362(3) . ?
C26 H26 0.9500 . ?
C27 C28 1.406(3) . ?
C27 H27 0.9500 . ?
C28 C29 1.386(2) . ?
C28 H28 0.9500 . ?
C29 C30 1.435(3) . ?
C31 C32 1.389(3) . ?
C31 C36 1.391(3) . ?
C32 C33 1.391(3) . ?
C32 H32 0.9500 . ?
C33 C34 1.385(4) . ?
C33 H33 0.9500 . ?
C34 C35 1.370(4) . ?
C34 H34 0.9500 . ?
C35 C36 1.394(3) . ?
C35 H35 0.9500 . ?
C36 H36 0.9500 . ?
I1 C41 2.0914(18) . ?
C41 C42 1.383(3) . ?
C41 C43 1.388(3) 2_756 ?
C42 F42 1.346(2) . ?
C42 C43 1.380(3) . ?
C43 F43 1.338(2) . ?
I2 C51 2.0955(18) . ?
C51 C52 1.381(3) . ?
C51 C53 1.383(3) 2_577 ?
C52 F52 1.351(2) . ?
C52 C53 1.376(3) . ?
C53 F53 1.345(2) . ?

loop_
_geom_torsion_atom_site_label_1
_geom_torsion_atom_site_label_2
_geom_torsion_atom_site_label_3
_geom_torsion_atom_site_label_4
_geom_torsion
_geom_torsion_site_symmetry_1
_geom_torsion_site_symmetry_2
_geom_torsion_site_symmetry_3
_geom_torsion_site_symmetry_4
_geom_torsion_publ_flag
O1 P1 C11 N12 69.59(15) . . . . ?
C21 P1 C11 N12 -168.28(13) . . . . ?
C31 P1 C11 N12 -54.16(15) . . . . ?
O1 P1 C11 C16 -104.47(15) . . . . ?
C21 P1 C11 C16 17.66(17) . . . . ?
C31 P1 C11 C16 131.78(15) . . . . ?
C16 C11 N12 C13 -0.6(3) . . . . ?
P1 C11 N12 C13 -174.49(15) . . . . ?
C11 N12 C13 C14 0.7(3) . . . . ?
N12 C13 C14 C15 -0.8(3) . . . . ?
C13 C14 C15 C16 0.7(3) . . . . ?
N12 C11 C16 C15 0.5(3) . . . . ?
P1 C11 C16 C15 173.88(13) . . . . ?
N12 C11 C16 C29 179.87(16) . . . . ?
P1 C11 C16 C29 -6.7(2) . . . . ?
C14 C15 C16 C11 -0.6(3) . . . . ?
C14 C15 C16 C29 -179.97(17) . . . . ?
O1 P1 C21 C22 -69.11(18) . . . . ?
C11 P1 C21 C22 169.06(16) . . . . ?
C31 P1 C21 C22 53.45(18) . . . . ?
O1 P1 C21 C30 101.53(16) . . . . ?
C11 P1 C21 C30 -20.30(17) . . . . ?
C31 P1 C21 C30 -135.91(16) . . . . ?
C30 C21 C22 C23 -2.7(3) . . . . ?
P1 C21 C22 C23 168.05(18) . . . . ?
C21 C22 C23 C24 0.4(4) . . . . ?
C22 C23 C24 C25 1.5(4) . . . . ?
C23 C24 C25 C26 178.9(2) . . . . ?
C23 C24 C25 C30 -1.3(3) . . . . ?
C24 C25 C26 C27 179.2(2) . . . . ?
C30 C25 C26 C27 -0.6(3) . . . . ?
C25 C26 C27 C28 0.7(3) . . . . ?
C26 C27 C28 C29 0.8(3) . . . . ?
C27 C28 C29 C30 -2.1(3) . . . . ?
C27 C28 C29 C16 177.06(18) . . . . ?
C11 C16 C29 C28 174.67(17) . . . . ?
C15 C16 C29 C28 -6.0(3) . . . . ?
C11 C16 C29 C30 -6.2(3) . . . . ?
C15 C16 C29 C30 173.17(17) . . . . ?
C22 C21 C30 C25 2.8(3) . . . . ?
P1 C21 C30 C25 -167.42(14) . . . . ?
C22 C21 C30 C29 -177.49(19) . . . . ?
P1 C21 C30 C29 12.3(3) . . . . ?
C26 C25 C30 C21 178.99(18) . . . . ?
C24 C25 C30 C21 -0.9(3) . . . . ?
C26 C25 C30 C29 -0.7(3) . . . . ?
C24 C25 C30 C29 179.42(19) . . . . ?
C28 C29 C30 C21 -177.64(17) . . . . ?
C16 C29 C30 C21 3.2(3) . . . . ?
C28 C29 C30 C25 2.1(3) . . . . ?
C16 C29 C30 C25 -177.10(16) . . . . ?
O1 P1 C31 C32 -175.10(16) . . . . ?
C21 P1 C31 C32 60.75(18) . . . . ?
C11 P1 C31 C32 -50.10(18) . . . . ?
O1 P1 C31 C36 6.30(18) . . . . ?
C21 P1 C31 C36 -117.84(16) . . . . ?
C11 P1 C31 C36 131.31(15) . . . . ?
C36 C31 C32 C33 -0.7(3) . . . . ?
P1 C31 C32 C33 -179.25(17) . . . . ?
C31 C32 C33 C34 1.3(3) . . . . ?
C32 C33 C34 C35 -0.8(4) . . . . ?
C33 C34 C35 C36 -0.3(4) . . . . ?
C32 C31 C36 C35 -0.5(3) . . . . ?
P1 C31 C36 C35 178.16(16) . . . . ?
C34 C35 C36 C31 1.0(3) . . . . ?
C43 C41 C42 F42 178.41(17) 2_756 . . . ?
I1 C41 C42 F42 1.8(3) . . . . ?
C43 C41 C42 C43 -0.6(3) 2_756 . . . ?
I1 C41 C42 C43 -177.23(15) . . . . ?
F42 C42 C43 F43 1.4(3) . . . . ?
C41 C42 C43 F43 -179.53(18) . . . . ?
F42 C42 C43 C41 -178.41(17) . . . 2_756 ?
C41 C42 C43 C41 0.7(3) . . . 2_756 ?
C53 C51 C52 F52 -179.11(19) 2_577 . . . ?
I2 C51 C52 F52 0.0(3) . . . . ?
C53 C51 C52 C53 -0.2(3) 2_577 . . . ?
I2 C51 C52 C53 178.91(16) . . . . ?
F52 C52 C53 F53 0.2(3) . . . . ?
C51 C52 C53 F53 -178.74(19) . . . . ?
F52 C52 C53 C51 179.15(19) . . . 2_577 ?
C51 C52 C53 C51 0.3(4) . . . 2_577 ?
